data_2239569
loop_
_publ_author_name
'Bandeira, Katlen C. T.'
'Bresolin, Leandro'
'Lehmann, Ueslei Z.'
'Zambiazi, Priscilla J.'
'de Oliveira, Adriano Bof'

_publ_section_title
;
 2-Benzoyl-4-chloroaniline thiosemicarbazone
;
_journal_coeditor_code BX2459
_journal_issue 6
_journal_name_full 'Acta Crystallographica Section E'
_journal_page_first o680
_journal_paper_doi 10.1107/S1600536814011027
_journal_volume 70
_journal_year 2014
_chemical_formula_iupac 'C14 H13 Cl N4 S'
_chemical_formula_moiety 'C14 H13 Cl N4 S'
_chemical_formula_sum 'C14 H13 Cl N4 S'
_chemical_formula_weight 304.79
_chemical_name_common '4-Chloro-2-benzoylaniline thiosemicarbazone'
_chemical_name_systematic
;
2-Benzoyl-4-chloroaniline thiosemicarbazone
;
_space_group_IT_number 15
_symmetry_cell_setting monoclinic
_symmetry_space_group_name_Hall '-C 2yc'
_symmetry_space_group_name_H-M 'C 1 2/c 1'
_atom_sites_solution_hydrogens geom
_atom_sites_solution_primary direct
_atom_sites_solution_secondary difmap
_audit_creation_method SHELXL-97
_cell_angle_alpha 90.00
_cell_angle_beta 102.22(6)
_cell_angle_gamma 90.00
_cell_formula_units_Z 8
_cell_length_a 22.46(5)
_cell_length_b 6.773(14)
_cell_length_c 19.28(4)
_cell_measurement_reflns_used 4016
_cell_measurement_temperature 298(2)
_cell_measurement_theta_max 29.81
_cell_measurement_theta_min 2.16
_cell_volume 2866(11)
_computing_cell_refinement 'SAINT (Bruker, 2009)'
_computing_data_collection 'APEX2 (Bruker, 2009)'
_computing_data_reduction 'SAINT (Bruker, 2009)'
_computing_molecular_graphics 'DIAMOND (Brandenburg, 2006)'
_computing_publication_material 'publCIF (Westrip, 2010)'
_computing_structure_refinement 'SHELXL-97 (Sheldrick, 2008)'
_computing_structure_solution 'SHELXS-97 (Sheldrick, 2008)'
_diffrn_ambient_temperature 298(2)
_diffrn_measured_fraction_theta_full 0.973
_diffrn_measured_fraction_theta_max 0.973
_diffrn_measurement_device_type 'Bruker APEXII CCD'
_diffrn_measurement_method '\f and \w scans'
_diffrn_radiation_monochromator graphite
_diffrn_radiation_type MoK\a
_diffrn_radiation_wavelength 0.71073
_diffrn_reflns_av_R_equivalents 0.0493
_diffrn_reflns_av_sigmaI/netI 0.0277
_diffrn_reflns_limit_h_max 30
_diffrn_reflns_limit_h_min -30
_diffrn_reflns_limit_k_max 9
_diffrn_reflns_limit_k_min -9
_diffrn_reflns_limit_l_max 26
_diffrn_reflns_limit_l_min -26
_diffrn_reflns_number 40582
_diffrn_reflns_theta_full 29.81
_diffrn_reflns_theta_max 29.81
_diffrn_reflns_theta_min 2.16
_diffrn_standards_number 0
_exptl_absorpt_coefficient_mu 0.407
_exptl_absorpt_correction_T_max 0.9374
_exptl_absorpt_correction_T_min 0.6544
_exptl_absorpt_correction_type multi-scan
_exptl_absorpt_process_details '(SADABS; Bruker, 2009)'
_exptl_crystal_colour yellow
_exptl_crystal_density_diffrn 1.413
_exptl_crystal_density_method 'not measured'
_exptl_crystal_description needle
_exptl_crystal_F_000 1264
_exptl_crystal_size_max 1.14
_exptl_crystal_size_mid 0.31
_exptl_crystal_size_min 0.16
_refine_diff_density_max 0.535
_refine_diff_density_min -0.338
_refine_ls_extinction_method none
_refine_ls_goodness_of_fit_ref 1.102
_refine_ls_hydrogen_treatment mixed
_refine_ls_matrix_type full
_refine_ls_number_parameters 199
_refine_ls_number_reflns 4016
_refine_ls_number_restraints 0
_refine_ls_restrained_S_all 1.102
_refine_ls_R_factor_all 0.0552
_refine_ls_R_factor_gt 0.0444
_refine_ls_shift/su_max 0.000
_refine_ls_shift/su_mean 0.000
_refine_ls_structure_factor_coef Fsqd
_refine_ls_weighting_details 'calc w=1/[\s^2^(Fo^2^)+(0.0481P)^2^+5.8502P] where P=(Fo^2^+2Fc^2^)/3'
_refine_ls_weighting_scheme calc
_refine_ls_wR_factor_gt 0.1087
_refine_ls_wR_factor_ref 0.1154
_reflns_number_gt 3348
_reflns_number_total 4016
_reflns_threshold_expression >2sigma(I)
_cod_data_source_file bx2459sup1.cif
_cod_data_source_block I
_cod_original_cell_volume 2866(10)
_cod_original_sg_symbol_H-M 'C 2/c'
_cod_database_code 2239569
_cod_database_fobs_code 2239569

loop_
_symmetry_equiv_pos_as_xyz
'x, y, z'
'-x, y, -z+1/2'
'x+1/2, y+1/2, z'
'-x+1/2, y+1/2, -z+1/2'
'-x, -y, -z'
'x, -y, z-1/2'
'-x+1/2, -y+1/2, -z'
'x+1/2, -y+1/2, z-1/2'

loop_
_atom_site_type_symbol
_atom_site_label
_atom_site_fract_x
_atom_site_fract_y
_atom_site_fract_z
_atom_site_U_iso_or_equiv
_atom_site_adp_type
_atom_site_calc_flag
_atom_site_refinement_flags
_atom_site_occupancy
_atom_site_symmetry_multiplicity
Cl Cl1 0.16609(2) -0.46293(7) -0.09583(3) 0.02355(12) Uani d . 1 1
S S1 0.01214(2) -0.54784(6) 0.14910(2) 0.01662(11) Uani d . 1 1
N N1 0.11537(7) -0.0755(2) 0.15219(8) 0.0157(3) Uani d . 1 1
N N2 0.07789(7) -0.2359(2) 0.12998(8) 0.0170(3) Uani d . 1 1
N N3 0.08055(7) -0.3151(3) 0.24678(9) 0.0193(3) Uani d . 1 1
N N4 0.05109(8) 0.2589(2) -0.00573(9) 0.0207(3) Uani d . 1 1
C C11 0.25090(9) 0.5202(3) 0.16607(11) 0.0215(4) Uani d . 1 1
H H11 0.2774 0.6251 0.1802 0.026 Uiso calc R 1 1
C C12 0.21147(8) 0.4588(3) 0.20907(10) 0.0199(4) Uani d . 1 1
H H12 0.2116 0.5238 0.2516 0.024 Uiso calc R 1 1
C C13 0.17195(8) 0.3005(3) 0.18844(10) 0.0168(3) Uani d . 1 1
H H13 0.1456 0.2606 0.2171 0.020 Uiso calc R 1 1
C C8 0.17192(7) 0.2011(2) 0.12438(9) 0.0145(3) Uani d . 1 1
C C7 0.13232(7) 0.0255(3) 0.10233(9) 0.0146(3) Uani d . 1 1
C C1 0.11700(7) -0.0301(3) 0.02510(9) 0.0144(3) Uani d . 1 1
C C6 0.14226(8) -0.2037(3) 0.00290(10) 0.0164(3) Uani d . 1 1
H H6 0.1655 -0.2871 0.0364 0.020 Uiso calc R 1 1
C C5 0.13252(8) -0.2503(2) -0.06868(10) 0.0165(3) Uani d . 1 1
C C4 0.09716(8) -0.1273(3) -0.11973(10) 0.0171(3) Uani d . 1 1
H H4 0.0910 -0.1587 -0.1677 0.020 Uiso calc R 1 1
C C14 0.05977(7) -0.3555(2) 0.17820(9) 0.0147(3) Uani d . 1 1
C C3 0.07136(8) 0.0420(3) -0.09813(10) 0.0167(3) Uani d . 1 1
H H3 0.0478 0.1230 -0.1321 0.020 Uiso calc R 1 1
C C2 0.08014(8) 0.0942(3) -0.02549(10) 0.0155(3) Uani d . 1 1
C C9 0.21096(8) 0.2656(3) 0.08098(10) 0.0178(3) Uani d . 1 1
H H9 0.2105 0.2024 0.0380 0.021 Uiso calc R 1 1
C C10 0.25047(9) 0.4241(3) 0.10199(11) 0.0215(4) Uani d . 1 1
H H10 0.2765 0.4655 0.0732 0.026 Uiso calc R 1 1
H H1 0.0563(12) 0.290(4) 0.0392(15) 0.032 Uiso d . 1 1
H H2 0.0420(12) 0.354(4) -0.0359(14) 0.032 Uiso d . 1 1
H H3A 0.0697(11) -0.390(4) 0.2792(13) 0.024(6) Uiso d . 1 1
H H3B 0.1039(12) -0.216(4) 0.2583(14) 0.031(7) Uiso d . 1 1
H H2A 0.0635(11) -0.259(4) 0.0853(13) 0.023(6) Uiso d . 1 1

loop_
_atom_site_aniso_label
_atom_site_aniso_U_11
_atom_site_aniso_U_22
_atom_site_aniso_U_33
_atom_site_aniso_U_12
_atom_site_aniso_U_13
_atom_site_aniso_U_23
Cl1 0.0263(2) 0.0203(2) 0.0249(2) 0.00393(17) 0.00743(18) -0.00452(17)
S1 0.0159(2) 0.0157(2) 0.0191(2) -0.00251(15) 0.00555(16) -0.00047(15)
N1 0.0126(6) 0.0153(7) 0.0191(7) -0.0019(5) 0.0032(5) 0.0004(5)
N2 0.0165(7) 0.0182(7) 0.0156(7) -0.0046(6) 0.0021(6) 0.0005(6)
N3 0.0207(8) 0.0208(7) 0.0171(8) -0.0050(6) 0.0056(6) 0.0007(6)
N4 0.0255(8) 0.0197(7) 0.0174(8) 0.0075(6) 0.0052(6) 0.0016(6)
C11 0.0165(8) 0.0225(9) 0.0247(10) -0.0053(7) 0.0026(7) -0.0028(7)
C12 0.0188(8) 0.0222(9) 0.0186(9) -0.0016(7) 0.0037(7) -0.0046(7)
C13 0.0121(7) 0.0201(8) 0.0183(8) 0.0001(6) 0.0038(6) 0.0007(7)
C8 0.0112(7) 0.0141(7) 0.0177(8) 0.0010(6) 0.0021(6) 0.0018(6)
C7 0.0111(7) 0.0161(7) 0.0169(8) 0.0014(6) 0.0033(6) 0.0002(6)
C1 0.0114(7) 0.0157(7) 0.0167(8) -0.0028(6) 0.0045(6) -0.0001(6)
C6 0.0139(7) 0.0153(8) 0.0199(9) -0.0004(6) 0.0034(6) 0.0012(6)
C5 0.0142(7) 0.0131(7) 0.0232(9) -0.0011(6) 0.0066(6) -0.0027(6)
C4 0.0148(7) 0.0200(8) 0.0169(8) -0.0038(6) 0.0047(6) -0.0012(7)
C14 0.0116(7) 0.0151(7) 0.0181(8) 0.0019(6) 0.0049(6) 0.0011(6)
C3 0.0135(7) 0.0200(8) 0.0167(8) -0.0009(6) 0.0030(6) 0.0018(6)
C2 0.0124(7) 0.0156(7) 0.0194(8) -0.0008(6) 0.0057(6) 0.0003(6)
C9 0.0163(8) 0.0190(8) 0.0193(9) -0.0034(6) 0.0061(6) -0.0029(7)
C10 0.0185(8) 0.0239(9) 0.0239(9) -0.0068(7) 0.0081(7) -0.0024(7)

loop_
_atom_type_symbol
_atom_type_description
_atom_type_scat_dispersion_real
_atom_type_scat_dispersion_imag
_atom_type_scat_source
C C 0.0033 0.0016 'International Tables Vol C Tables 4.2.6.8 and 6.1.1.4'
H H 0.0000 0.0000 'International Tables Vol C Tables 4.2.6.8 and 6.1.1.4'
N N 0.0061 0.0033 'International Tables Vol C Tables 4.2.6.8 and 6.1.1.4'
S S 0.1246 0.1234 'International Tables Vol C Tables 4.2.6.8 and 6.1.1.4'
Cl Cl 0.1484 0.1585 'International Tables Vol C Tables 4.2.6.8 and 6.1.1.4'

loop_
_geom_angle_atom_site_label_1
_geom_angle_atom_site_label_2
_geom_angle_atom_site_label_3
_geom_angle
C7 N1 N2 115.96(19)
C14 N2 N1 120.42(19)
C14 N2 H2A 118.2(16)
N1 N2 H2A 121.3(16)
C14 N3 H3A 119.8(16)
C14 N3 H3B 119.1(18)
H3A N3 H3B 121(2)
C2 N4 H1 119.6(18)
C2 N4 H2 118.1(18)
H1 N4 H2 117(3)
C10 C11 C12 120.0(2)
C10 C11 H11 120.0
C12 C11 H11 120.0
C13 C12 C11 120.3(2)
C13 C12 H12 119.9
C11 C12 H12 119.9
C12 C13 C8 119.99(18)
C12 C13 H13 120.0
C8 C13 H13 120.0
C9 C8 C13 119.38(19)
C9 C8 C7 119.21(18)
C13 C8 C7 121.40(17)
N1 C7 C8 117.31(19)
N1 C7 C1 123.96(19)
C8 C7 C1 118.65(15)
C6 C1 C2 120.1(2)
C6 C1 C7 119.12(16)
C2 C1 C7 120.74(19)
C5 C6 C1 120.16(16)
C5 C6 H6 119.9
C1 C6 H6 119.9
C6 C5 C4 120.66(19)
C6 C5 Cl1 119.73(14)
C4 C5 Cl1 119.60(18)
C3 C4 C5 119.4(2)
C3 C4 H4 120.3
C5 C4 H4 120.3
N3 C14 N2 117.6(2)
N3 C14 S1 123.13(14)
N2 C14 S1 119.26(18)
C4 C3 C2 121.54(17)
C4 C3 H3 119.2
C2 C3 H3 119.2
N4 C2 C1 122.0(2)
N4 C2 C3 119.82(17)
C1 C2 C3 118.11(19)
C10 C9 C8 120.3(2)
C10 C9 H9 119.8
C8 C9 H9 119.8
C11 C10 C9 120.03(19)
C11 C10 H10 120.0
C9 C10 H10 120.0

loop_
_geom_bond_atom_site_label_1
_geom_bond_atom_site_label_2
_geom_bond_distance
Cl1 C5 1.756(3)
S1 C14 1.704(3)
N1 C7 1.301(3)
N1 N2 1.386(3)
N2 C14 1.359(3)
N2 H2A 0.87(2)
N3 C14 1.334(3)
N3 H3A 0.88(3)
N3 H3B 0.85(3)
N4 C2 1.386(3)
N4 H1 0.87(3)
N4 H2 0.86(3)
C11 C10 1.395(4)
C11 C12 1.398(3)
C11 H11 0.9300
C12 C13 1.395(3)
C12 H12 0.9300
C13 C8 1.406(3)
C13 H13 0.9300
C8 C9 1.404(3)
C8 C7 1.492(3)
C7 C1 1.503(4)
C1 C6 1.411(3)
C1 C2 1.415(3)
C6 C5 1.387(4)
C6 H6 0.9300
C5 C4 1.401(3)
C4 C3 1.387(3)
C4 H4 0.9300
C3 C2 1.417(4)
C3 H3 0.9300
C9 C10 1.397(3)
C9 H9 0.9300
C10 H10 0.9300

loop_
_geom_hbond_atom_site_label_D
_geom_hbond_atom_site_label_H
_geom_hbond_atom_site_label_A
_geom_hbond_site_symmetry_A
_geom_hbond_distance_DH
_geom_hbond_distance_HA
_geom_hbond_distance_DA
_geom_hbond_angle_DHA
N4 H1 S1 1_565 0.87(3) 2.75(3) 3.534(6) 150(2)
N4 H2 S1 5 0.86(3) 2.62(3) 3.438(5) 160(2)
N3 H3A S1 2 0.88(3) 2.74(3) 3.552(5) 154(2)

loop_
_geom_torsion_atom_site_label_1
_geom_torsion_atom_site_label_2
_geom_torsion_atom_site_label_3
_geom_torsion_atom_site_label_4
_geom_torsion
C7 N1 N2 C14 177.28(15)
C10 C11 C12 C13 0.5(3)
C11 C12 C13 C8 0.4(3)
C12 C13 C8 C9 -1.4(3)
C12 C13 C8 C7 177.14(16)
N2 N1 C7 C8 179.05(14)
N2 N1 C7 C1 -4.1(2)
C9 C8 C7 N1 154.10(17)
C13 C8 C7 N1 -24.4(2)
C9 C8 C7 C1 -22.9(2)
C13 C8 C7 C1 158.57(17)
N1 C7 C1 C6 -66.7(3)
C8 C7 C1 C6 110.1(2)
N1 C7 C1 C2 116.3(2)
C8 C7 C1 C2 -66.8(3)
C2 C1 C6 C5 1.8(3)
C7 C1 C6 C5 -175.14(15)
C1 C6 C5 C4 -0.6(3)
C1 C6 C5 Cl1 178.09(13)
C6 C5 C4 C3 -0.5(3)
Cl1 C5 C4 C3 -179.16(13)
N1 N2 C14 N3 -1.6(2)
N1 N2 C14 S1 178.37(12)
C5 C4 C3 C2 0.3(3)
C6 C1 C2 N4 175.60(16)
C7 C1 C2 N4 -7.5(3)
C6 C1 C2 C3 -2.0(2)
C7 C1 C2 C3 174.95(15)
C4 C3 C2 N4 -176.71(16)
C4 C3 C2 C1 0.9(3)
C13 C8 C9 C10 1.4(3)
C7 C8 C9 C10 -177.10(16)
C12 C11 C10 C9 -0.4(3)
C8 C9 C10 C11 -0.5(3)
